data_2107118
loop_
_publ_author_name
'Panagiotopoulos, N.C.'
'Brown, I.D.'

_publ_section_title
;
 The crystal structure of alpha Na Cr2 O7 and the alpha-beta phase
 transition
;
_journal_name_full 'Acta Crystallographica B (24,1968-38,1982)'
_journal_page_first 890
_journal_page_last 894
_journal_volume 29
_journal_year 1973
_chemical_formula_sum 'Cr2 Na2 O7'
_chemical_name_systematic 'Na2 (Cr2 O7)'
_space_group_IT_number 2
_symmetry_space_group_name_Hall '-P 1 (-x,-1/2*y+1/2*z,1/2*y+1/2*z)'
_symmetry_space_group_name_H-M 'A -1'
_cell_angle_alpha 89.5
_cell_angle_beta 110.1
_cell_angle_gamma 113.4
_cell_formula_units_Z 4
_cell_length_a 7.82
_cell_length_b 10.36
_cell_length_c 9.54
_cell_volume 658.758
_citation_journal_id_ASTM ACBCAR
_cod_data_source_file Panagiotopoulos_ACBCAR_1973_684.cif
_cod_data_source_block Cr2Na2O7
_cod_original_cell_volume 658.7581
_cod_original_sg_symbol_H-M 'P -1 (-a,-b+c,b+c)'
_cod_database_code 2107118

loop_
_symmetry_equiv_pos_as_xyz
x,y,z
-x,-y,-z
x,y+1/2,z+1/2
-x,-y+1/2,-z+1/2

loop_
_atom_site_label
_atom_site_type_symbol
_atom_site_fract_x
_atom_site_fract_y
_atom_site_fract_z
_atom_site_occupancy
_atom_site_U_iso_or_equiv
O2 O-2 -0.2347 -0.1456 0.1159 1 0.0
O7 O-2 0.0504 0.1137 0.2914 1 0.0
O6 O-2 0.1523 -0.0981 0.4107 1 0.0
O1 O-2 -0.3569 0.0439 0.1782 1 0.0
Na1 Na+1 0.3377 0.3429 0.7265 1 0.0
Na2 Na+1 -0.2351 0.2382 0.3934 1 0.0
Cr1 Cr+6 -0.1842 0.0204 0.1397 1 0.0
Cr2 Cr+6 0.2391 0.068 0.4086 1 0.0
O4 O-2 0.3338 0.1541 0.5757 1 0.0
O3 O-2 -0.1536 0.0891 -0.0088 1 0.0
O5 O-2 0.4107 0.1128 0.3367 1 0.0
